data_4123397
loop_
_publ_author_name
'Gan, Quan'
'Ronson, Tanya K.'
'Vosburg, David A.'
'Thoburn, John D.'
'Nitschke, Jonathan R.'

_publ_section_title
;
 Cooperative loading and release behavior of a metal-organic receptor.
;
_journal_issue 5
_journal_name_full 'Journal of the American Chemical Society'
_journal_page_first 1770
_journal_page_last 1773
_journal_paper_doi 10.1021/ja5120437
_journal_volume 137
_journal_year 2015
_chemical_formula_moiety 'C170 H114 Cd4 Co2 F21 N16 O21 S7, (C F3 S O3), 2(C2 H3 N)'
_chemical_formula_sum 'C174 H120 Cd4 Co2 F24 N18 O24 S8'
_chemical_formula_weight 4126.81
_chemical_name_systematic
;
 ?
;
_space_group_crystal_system monoclinic
_space_group_IT_number 15
_space_group_name_Hall '-C 2yc'
_space_group_name_H-M_alt 'C 1 2/c 1'
_symmetry_space_group_name_Hall '-C 2yc'
_symmetry_space_group_name_H-M 'C 1 2/c 1'
_atom_sites_solution_hydrogens geom
_audit_creation_method SHELXL-2013
_cell_angle_alpha 90
_cell_angle_beta 126.448(4)
_cell_angle_gamma 90
_cell_formula_units_Z 4
_cell_length_a 41.257(3)
_cell_length_b 18.8357(15)
_cell_length_c 33.336(3)
_cell_measurement_reflns_used 0
_cell_measurement_temperature 100(2)
_cell_measurement_theta_max 23.3
_cell_measurement_theta_min 2.4
_cell_volume 20838(3)
_computing_cell_refinement
;
CrystalClear-SM Expert 3.1 b27 (Rigaku, 20112)
;
_computing_data_collection
;
CrystalClear-SM Expert 3.1 b27 (Rigaku, 20112)
;
_computing_data_reduction
;
CrystalClear-SM Expert 3.1 b27 (Rigaku, 20112)
;
_computing_structure_refinement 'SHELXL-2013 (Sheldrick, 2013)'
_computing_structure_solution 'SUPERFLIP (Palatinus & Chapuis, 2007)'
_diffrn_ambient_temperature 100(2)
_diffrn_detector CCD
_diffrn_detector_area_resol_mean 28.5714
_diffrn_measured_fraction_theta_full 0.957
_diffrn_measured_fraction_theta_max 0.958
_diffrn_measurement_device
;
AFC12 (Right): Kappa 3 circle
;
_diffrn_measurement_device_type
;
Rigaku Saturn724+ (2x2 bin mode)
;
_diffrn_measurement_method 'profile data from \w-scans'
_diffrn_measurement_specimen_support MiTeGen
_diffrn_radiation_monochromator Mirrors
_diffrn_radiation_type MoK\a
_diffrn_radiation_wavelength 0.71073
_diffrn_reflns_av_R_equivalents 0.0862
_diffrn_reflns_av_unetI/netI 0.0910
_diffrn_reflns_Laue_measured_fraction_full 0.957
_diffrn_reflns_Laue_measured_fraction_max 0.958
_diffrn_reflns_limit_h_max 34
_diffrn_reflns_limit_h_min -34
_diffrn_reflns_limit_k_max 15
_diffrn_reflns_limit_k_min -15
_diffrn_reflns_limit_l_max 27
_diffrn_reflns_limit_l_min -27
_diffrn_reflns_number 16699
_diffrn_reflns_point_group_measured_fraction_full 0.957
_diffrn_reflns_point_group_measured_fraction_max 0.958
_diffrn_reflns_theta_full 17.225
_diffrn_reflns_theta_max 17.225
_diffrn_reflns_theta_min 2.377
_diffrn_source 'Sealed Tube'
_exptl_absorpt_coefficient_mu 0.719
_exptl_absorpt_correction_T_max 1.000
_exptl_absorpt_correction_T_min 0.376
_exptl_absorpt_correction_type multi-scan
_exptl_crystal_colour Orange
_exptl_crystal_density_diffrn 1.315
_exptl_crystal_description Plate
_exptl_crystal_F_000 8288
_exptl_crystal_size_max 0.250
_exptl_crystal_size_mid 0.110
_exptl_crystal_size_min 0.010
_refine_diff_density_max 1.175
_refine_diff_density_min -0.942
_refine_diff_density_rms 0.128
_refine_ls_extinction_method none
_refine_ls_goodness_of_fit_ref 1.153
_refine_ls_hydrogen_treatment constr
_refine_ls_matrix_type full
_refine_ls_number_parameters 1116
_refine_ls_number_reflns 6054
_refine_ls_number_restraints 2365
_refine_ls_restrained_S_all 0.996
_refine_ls_R_factor_all 0.1518
_refine_ls_R_factor_gt 0.1095
_refine_ls_shift/su_max 0.000
_refine_ls_shift/su_mean 0.000
_refine_ls_structure_factor_coef Fsqd
_refine_ls_weighting_details
;
 w=1/[\s^2^(Fo^2^)+(0.2000P)^2^]
 where P=(Fo^2^+2Fc^2^)/3
;
_refine_ls_weighting_scheme calc
_refine_ls_wR_factor_gt 0.2880
_refine_ls_wR_factor_ref 0.3159
_reflns_Friedel_coverage 0.000
_reflns_number_gt 3661
_reflns_number_total 6054
_reflns_threshold_expression 'I > 2\s(I)'
_cod_data_source_file ja5120437_si_004.cif
_cod_data_source_block shelx_sq_d
_cod_depositor_comments
;
The following automatic conversions were performed:

'_exptl_absorpt_correction_type' value 'Multi-scan' changed to
'multi-scan' according to
/usr/data/users/saulius/crontab/automatic-downloads/rss-feeds/ACS/lib/dictionaries/cif_core.dic
dictionary named 'cif_core.dic' version 2.4.2 from 2011-04-26.

Automatic conversion script
Id: cif_fix_values 3008 2015-01-20 13:52:24Z robertas 

 Adding full bibliography for 4123396--4123399.cif.
;
_cod_original_cell_volume 20839(3)
_cod_database_code 4123397
_shelx_space_group_comment
;
The symmetry employed for this shelxl refinement is uniquely defined
by the following loop, which should always be used as a source of
symmetry information in preference to the above space-group names.
They are only intended as comments.
;
_shelx_estimated_absorpt_t_min 0.841
_shelx_estimated_absorpt_t_max 0.993
_shelxl_version_number 2013-2

loop_
_space_group_symop_operation_xyz
'x, y, z'
'-x, y, -z+1/2'
'x+1/2, y+1/2, z'
'-x+1/2, y+1/2, -z+1/2'
'-x, -y, -z'
'x, -y, z-1/2'
'-x+1/2, -y+1/2, -z'
'x+1/2, -y+1/2, z-1/2'

loop_
_atom_site_label
_atom_site_type_symbol
_atom_site_fract_x
_atom_site_fract_y
_atom_site_fract_z
_atom_site_U_iso_or_equiv
_atom_site_adp_type
_atom_site_occupancy
_atom_site_site_symmetry_order
_atom_site_calc_flag
_atom_site_refinement_flags_posn
_atom_site_refinement_flags_adp
_atom_site_refinement_flags_occupancy
_atom_site_disorder_assembly
_atom_site_disorder_group
Co3 Co 0.13984(11) 0.81197(17) 0.37505(12) 0.0824(12) Uani 1 1 d . . . . .
Cd1 Cd 0.18806(6) 0.18374(9) 0.32154(7) 0.0791(8) Uani 1 1 d . . . . .
Cd2 Cd 0.43919(6) 0.94081(12) 0.41126(8) 0.1036(10) Uani 1 1 d . . . . .
N1 N 0.2110(4) 0.2320(7) 0.2787(6) 0.067(4) Uani 1 1 d D U . . .
N2 N 0.1613(5) 0.2995(8) 0.2950(6) 0.063(4) Uani 1 1 d . U . . .
N3 N 0.3736(6) 0.9238(11) 0.3809(7) 0.083(5) Uani 1 1 d . U . . .
N4 N 0.4084(5) 1.0526(8) 0.3899(8) 0.097(6) Uani 1 1 d D U . . .
N5 N 0.3361(5) 1.3493(9) 0.6344(6) 0.089(5) Uani 1 1 d D U . . .
N6 N 0.2748(5) 1.2520(9) 0.6009(7) 0.071(5) Uani 1 1 d . U . . .
N7 N 0.0306(6) 0.6650(14) 0.5760(9) 0.112(6) Uani 1 1 d . U . . .
N8 N 0.0565(7) 0.5764(14) 0.6539(8) 0.143(7) Uani 1 1 d D U . . .
C1 C 0.1757(6) 0.3328(11) 0.2748(8) 0.063(5) Uani 1 1 d . U . . .
H1 H 0.1683 0.3810 0.2654 0.076 Uiso 1 1 calc R U . . .
C2 C 0.2358(5) 0.2013(6) 0.2702(7) 0.068(5) Uani 1 1 d D U . . .
H2 H 0.2426 0.1527 0.2789 0.081 Uiso 1 1 calc R U . . .
C3 C 0.2520(5) 0.2363(8) 0.2495(7) 0.075(6) Uani 1 1 d D U . . .
H3 H 0.2686 0.2121 0.2430 0.090 Uiso 1 1 calc R U . . .
C4 C 0.2434(6) 0.3072(8) 0.2387(7) 0.078(5) Uani 1 1 d D U . . .
H4 H 0.2555 0.3337 0.2266 0.094 Uiso 1 1 calc R U . . .
C5 C 0.2170(6) 0.3398(6) 0.2455(7) 0.073(5) Uani 1 1 d D U . . .
H5 H 0.2094 0.3879 0.2361 0.087 Uiso 1 1 calc R U . . .
C6 C 0.2017(5) 0.3009(8) 0.2663(7) 0.070(5) Uani 1 1 d D U . . .
C7 C 0.1384(4) 0.3350(7) 0.3105(5) 0.075(5) Uani 1 1 d G U . . .
C8 C 0.1094(5) 0.2958(6) 0.3096(5) 0.076(6) Uani 1 1 d G U . . .
H8 H 0.1033 0.2488 0.2968 0.091 Uiso 1 1 calc R U . . .
C9 C 0.0893(4) 0.3254(7) 0.3274(6) 0.080(6) Uani 1 1 d G U . . .
H9 H 0.0695 0.2986 0.3268 0.096 Uiso 1 1 calc R U . . .
C10 C 0.0983(4) 0.3942(8) 0.3461(6) 0.078(6) Uani 1 1 d G U . . .
H10 H 0.0846 0.4145 0.3583 0.093 Uiso 1 1 calc R U . . .
C11 C 0.1272(4) 0.4334(6) 0.3470(5) 0.070(5) Uani 1 1 d G U . . .
C12 C 0.1473(4) 0.4038(7) 0.3292(5) 0.067(5) Uani 1 1 d G U . . .
H12 H 0.1671 0.4306 0.3298 0.080 Uiso 1 1 calc R U . . .
C13 C 0.1370(4) 0.5094(5) 0.3658(5) 0.065(5) Uani 1 1 d G U . . .
C14 C 0.1058(3) 0.5543(7) 0.3544(5) 0.067(5) Uani 1 1 d G U . . .
H14 H 0.0789 0.5371 0.3354 0.080 Uiso 1 1 calc R U . . .
C15 C 0.1140(4) 0.6244(7) 0.3706(5) 0.067(6) Uani 1 1 d G U . . .
H15 H 0.0927 0.6550 0.3628 0.080 Uiso 1 1 calc R U . . .
C16 C 0.1534(4) 0.6496(5) 0.3983(5) 0.064(5) Uani 1 1 d G U . . .
C17 C 0.1845(3) 0.6047(7) 0.4098(5) 0.065(5) Uani 1 1 d G U . . .
H17 H 0.2114 0.6219 0.4287 0.078 Uiso 1 1 calc R U . . .
C18 C 0.1764(4) 0.5346(7) 0.3935(5) 0.065(5) Uani 1 1 d G U . . .
H18 H 0.1977 0.5040 0.4013 0.078 Uiso 1 1 calc R U . . .
C19 C 0.1640(7) 0.7228(11) 0.4163(8) 0.067(4) Uani 1 1 d . U . . .
C20 C 0.1941(7) 0.7775(12) 0.4274(8) 0.076(5) Uani 1 1 d . U . . .
C21 C 0.2277(4) 0.7747(8) 0.4216(6) 0.074(5) Uani 1 1 d G U . . .
C22 C 0.2236(4) 0.7325(7) 0.3846(5) 0.088(6) Uani 1 1 d G U . . .
H22 H 0.2007 0.7027 0.3648 0.105 Uiso 1 1 calc R U . . .
C23 C 0.2530(5) 0.7339(7) 0.3767(5) 0.075(5) Uani 1 1 d G U . . .
H23 H 0.2502 0.7050 0.3514 0.090 Uiso 1 1 calc R U . . .
C24 C 0.2866(4) 0.7774(8) 0.4056(5) 0.069(5) Uani 1 1 d G U . . .
C25 C 0.2906(4) 0.8196(7) 0.4426(5) 0.071(5) Uani 1 1 d G U . . .
H25 H 0.3135 0.8494 0.4624 0.086 Uiso 1 1 calc R U . . .
C26 C 0.2612(5) 0.8183(7) 0.4506(5) 0.073(5) Uani 1 1 d G U . . .
H26 H 0.2640 0.8471 0.4758 0.088 Uiso 1 1 calc R U . . .
C27 C 0.3173(4) 0.7837(8) 0.3955(5) 0.078(5) Uani 1 1 d G U . . .
C28 C 0.3318(5) 0.8499(7) 0.3949(5) 0.079(5) Uani 1 1 d G U . . .
H28 H 0.3251 0.8908 0.4052 0.095 Uiso 1 1 calc R U . . .
C29 C 0.3563(5) 0.8563(7) 0.3793(5) 0.077(5) Uani 1 1 d G U . . .
C30 C 0.3662(4) 0.7965(9) 0.3642(5) 0.083(6) Uani 1 1 d G U . . .
H30 H 0.3829 0.8009 0.3535 0.100 Uiso 1 1 calc R U . . .
C31 C 0.3516(5) 0.7303(7) 0.3648(6) 0.095(6) Uani 1 1 d G U . . .
H31 H 0.3584 0.6894 0.3545 0.114 Uiso 1 1 calc R U . . .
C32 C 0.3272(5) 0.7238(6) 0.3805(6) 0.089(6) Uani 1 1 d G U . . .
H32 H 0.3172 0.6786 0.3809 0.107 Uiso 1 1 calc R U . . .
C33 C 0.3539(7) 0.9804(13) 0.3719(8) 0.071(6) Uani 1 1 d . U . . .
H33 H 0.3273 0.9773 0.3626 0.085 Uiso 1 1 calc R U . . .
C34 C 0.3703(5) 1.0494(7) 0.3753(9) 0.086(6) Uani 1 1 d D U . . .
C35 C 0.3469(4) 1.1085(9) 0.3657(10) 0.096(7) Uani 1 1 d D U . . .
H35 H 0.3203 1.1039 0.3566 0.116 Uiso 1 1 calc R U . . .
C36 C 0.3631(6) 1.1742(8) 0.3697(10) 0.107(7) Uani 1 1 d D U . . .
H36 H 0.3471 1.2158 0.3605 0.128 Uiso 1 1 calc R U . . .
C37 C 0.4029(6) 1.1794(7) 0.3873(11) 0.113(8) Uani 1 1 d D U . . .
H37 H 0.4151 1.2245 0.3925 0.136 Uiso 1 1 calc R U . . .
C38 C 0.4248(5) 1.1174(10) 0.3971(11) 0.121(8) Uani 1 1 d D U . . .
H38 H 0.4523 1.1210 0.4093 0.145 Uiso 1 1 calc R U . . .
C39 C 0.3663(6) 1.3952(10) 0.6492(6) 0.087(6) Uani 1 1 d D U . . .
H39 H 0.3769 1.4217 0.6788 0.105 Uiso 1 1 calc R U . . .
C40 C 0.3827(5) 1.4058(10) 0.6236(7) 0.095(6) Uani 1 1 d D U . . .
H40 H 0.4044 1.4378 0.6358 0.114 Uiso 1 1 calc R U . . .
C41 C 0.3666(6) 1.3687(11) 0.5801(7) 0.095(6) Uani 1 1 d D U . . .
H41 H 0.3758 1.3773 0.5603 0.114 Uiso 1 1 calc R U . . .
C42 C 0.3369(6) 1.3187(10) 0.5653(6) 0.094(6) Uani 1 1 d D U . . .
H42 H 0.3277 1.2886 0.5376 0.113 Uiso 1 1 calc R U . . .
C43 C 0.3207(5) 1.3133(10) 0.5918(7) 0.082(5) Uani 1 1 d D U . . .
C44 C 0.2889(7) 1.2613(12) 0.5771(9) 0.072(6) Uani 1 1 d . U . . .
H44 H 0.2785 1.2335 0.5480 0.086 Uiso 1 1 calc R U . . .
C45 C 0.2437(4) 1.2028(7) 0.5856(6) 0.072(5) Uani 1 1 d G U . . .
C46 C 0.2169(5) 1.2173(7) 0.5968(6) 0.090(6) Uani 1 1 d G U . . .
H46 H 0.2181 1.2616 0.6113 0.107 Uiso 1 1 calc R U . . .
C47 C 0.1883(5) 1.1671(9) 0.5868(6) 0.096(6) Uani 1 1 d G U . . .
H47 H 0.1699 1.1770 0.5945 0.115 Uiso 1 1 calc R U . . .
C48 C 0.1865(4) 1.1023(8) 0.5657(6) 0.085(6) Uani 1 1 d G U . . .
H48 H 0.1670 1.0679 0.5588 0.102 Uiso 1 1 calc R U . . .
C49 C 0.2134(5) 1.0878(6) 0.5545(5) 0.074(5) Uani 1 1 d G U . . .
C50 C 0.2420(4) 1.1380(8) 0.5645(5) 0.073(5) Uani 1 1 d G U . . .
H50 H 0.2603 1.1281 0.5568 0.088 Uiso 1 1 calc R U . . .
C51 C 0.2092(4) 1.0176(6) 0.5291(5) 0.074(5) Uani 1 1 d G U . . .
C52 C 0.2141(4) 1.0133(6) 0.4913(5) 0.070(5) Uani 1 1 d G U . . .
H52 H 0.2229 1.0536 0.4831 0.084 Uiso 1 1 calc R U . . .
C53 C 0.2061(4) 0.9499(7) 0.4656(4) 0.067(5) Uani 1 1 d G U . . .
H53 H 0.2094 0.9469 0.4398 0.081 Uiso 1 1 calc R U . . .
C54 C 0.1932(4) 0.8909(6) 0.4777(5) 0.060(5) Uani 1 1 d G U . . .
C55 C 0.1884(4) 0.8952(6) 0.5154(5) 0.073(6) Uani 1 1 d G U . . .
H55 H 0.1796 0.8549 0.5236 0.088 Uiso 1 1 calc R U . . .
C56 C 0.1963(4) 0.9586(8) 0.5411(5) 0.077(6) Uani 1 1 d G U . . .
H56 H 0.1930 0.9616 0.5669 0.092 Uiso 1 1 calc R U . . .
C57 C 0.1801(7) 0.8210(12) 0.4496(8) 0.069(5) Uani 1 1 d . U . . .
C58 C 0.1484(7) 0.7727(11) 0.4353(8) 0.067(4) Uani 1 1 d . U . . .
C59 C 0.1165(4) 0.7695(8) 0.4443(5) 0.067(5) Uani 1 1 d G U . . .
C60 C 0.0975(5) 0.8315(6) 0.4427(6) 0.081(5) Uani 1 1 d G U . . .
H60 H 0.1031 0.8751 0.4336 0.097 Uiso 1 1 calc R U . . .
C61 C 0.0703(4) 0.8298(7) 0.4543(6) 0.086(6) Uani 1 1 d G U . . .
H61 H 0.0573 0.8722 0.4532 0.103 Uiso 1 1 calc R U . . .
C62 C 0.0621(4) 0.7660(9) 0.4676(6) 0.081(5) Uani 1 1 d G U . . .
C63 C 0.0810(5) 0.7040(7) 0.4692(5) 0.085(6) Uani 1 1 d G U . . .
H63 H 0.0754 0.6604 0.4782 0.102 Uiso 1 1 calc R U . . .
C64 C 0.1083(4) 0.7057(6) 0.4575(6) 0.076(5) Uani 1 1 d G U . . .
H64 H 0.1212 0.6633 0.4586 0.091 Uiso 1 1 calc R U . . .
C65 C 0.0335(5) 0.7628(10) 0.4815(7) 0.095(6) Uani 1 1 d G U . . .
C66 C 0.0003(6) 0.8074(9) 0.4603(6) 0.113(7) Uani 1 1 d G U . . .
H66 H -0.0060 0.8394 0.4345 0.135 Uiso 1 1 calc R U . . .
C67 C -0.0238(5) 0.8051(10) 0.4766(7) 0.125(8) Uani 1 1 d G U . . .
H67 H -0.0465 0.8356 0.4621 0.150 Uiso 1 1 calc R U . . .
C68 C -0.0147(5) 0.7583(11) 0.5143(7) 0.112(7) Uani 1 1 d G U . . .
H68 H -0.0312 0.7568 0.5254 0.134 Uiso 1 1 calc R U . . .
C69 C 0.0185(6) 0.7137(9) 0.5355(6) 0.106(7) Uani 1 1 d G U . . .
C70 C 0.0426(4) 0.7160(9) 0.5192(7) 0.088(6) Uani 1 1 d G U . . .
H70 H 0.0654 0.6855 0.5337 0.106 Uiso 1 1 calc R U . . .
C71 C 0.0222(8) 0.683(2) 0.6062(11) 0.123(7) Uani 1 1 d . U . . .
H71 H 0.0093 0.7266 0.6025 0.148 Uiso 1 1 calc R U . . .
C72 C 0.0335(8) 0.6322(13) 0.6474(8) 0.130(7) Uani 1 1 d D U . . .
C73 C 0.0209(8) 0.6452(13) 0.6770(10) 0.144(8) Uani 1 1 d D U . . .
H73 H 0.0047 0.6852 0.6713 0.173 Uiso 1 1 calc R U . . .
C74 C 0.0327(9) 0.5984(16) 0.7150(9) 0.153(9) Uani 1 1 d D U . . .
H74 H 0.0272 0.6084 0.7384 0.183 Uiso 1 1 calc R U . . .
C75 C 0.0526(9) 0.5367(14) 0.7191(9) 0.155(9) Uani 1 1 d D U . . .
H75 H 0.0591 0.5021 0.7436 0.186 Uiso 1 1 calc R U . . .
C76 C 0.0629(8) 0.5262(12) 0.6867(10) 0.151(9) Uani 1 1 d D U . . .
H76 H 0.0748 0.4824 0.6876 0.181 Uiso 1 1 calc R U . . .
C80 C 0.0987(7) 0.7922(8) 0.2983(6) 0.118(8) Uani 1 1 d G U . . .
H80 H 0.0915 0.7467 0.2830 0.141 Uiso 1 1 calc R U . . .
C81 C 0.0784(5) 0.8298(12) 0.3143(7) 0.122(8) Uani 1 1 d G U . . .
H81 H 0.0553 0.8139 0.3116 0.146 Uiso 1 1 calc R U . . .
C82 C 0.0987(7) 0.8953(10) 0.3351(7) 0.125(8) Uani 1 1 d G U . . .
H82 H 0.0916 0.9310 0.3487 0.150 Uiso 1 1 calc R U . . .
C83 C 0.1316(6) 0.8982(9) 0.3319(6) 0.116(7) Uani 1 1 d G U . . .
H83 H 0.1503 0.9361 0.3431 0.140 Uiso 1 1 calc R U . . .
C84 C 0.1315(6) 0.8344(11) 0.3092(7) 0.117(7) Uani 1 1 d G U . . .
H84 H 0.1502 0.8222 0.3024 0.140 Uiso 1 1 calc R U . . .
S1 S 0.2460(3) 0.0339(4) 0.3690(3) 0.096(2) Uani 1 1 d D U . . .
O1 O 0.2878(5) 0.0161(9) 0.3945(6) 0.098(5) Uani 1 1 d D U . . .
O2 O 0.2300(5) 0.0255(9) 0.3968(6) 0.098(5) Uani 1 1 d D U . . .
O3 O 0.2344(5) 0.0988(8) 0.3403(6) 0.094(4) Uani 1 1 d D U . . .
C101 C 0.2194(6) -0.0384(10) 0.3167(7) 0.115(5) Uani 1 1 d D U . . .
F1 F 0.2348(5) -0.0340(8) 0.2924(6) 0.137(5) Uani 1 1 d D U . . .
F2 F 0.2249(5) -0.1007(8) 0.3373(6) 0.138(5) Uani 1 1 d D U . . .
F3 F 0.1807(5) -0.0210(8) 0.2877(6) 0.133(5) Uani 1 1 d D U . . .
S2 S 0.4651(3) 0.9930(6) 0.5239(4) 0.155(3) Uani 1 1 d D U . . .
O4 O 0.5067(6) 1.0056(13) 0.5578(8) 0.164(4) Uani 1 1 d D U . . .
O5 O 0.4507(6) 1.0710(11) 0.5058(8) 0.171(5) Uani 1 1 d D U . . .
O6 O 0.4448(6) 0.9457(11) 0.4867(7) 0.152(4) Uani 1 1 d D U . . .
C102 C 0.4426(8) 0.9905(13) 0.5634(9) 0.183(5) Uani 1 1 d D U . . .
F4 F 0.4047(6) 0.9766(11) 0.5337(7) 0.176(5) Uani 1 1 d D U . . .
F5 F 0.4605(7) 0.9333(11) 0.5912(7) 0.191(5) Uani 1 1 d D U . . .
F6 F 0.4513(6) 1.0498(11) 0.5879(8) 0.187(5) Uani 1 1 d D U . . .
S4 S 0.3038(6) 1.0495(9) 0.2453(6) 0.137(3) Uani 0.602(10) 1 d D U P A 1
F10 F 0.2577(8) 0.9594(12) 0.1681(9) 0.138(5) Uani 0.602(10) 1 d D U P A 1
O11 O 0.3371(9) 1.0037(18) 0.2591(13) 0.137(4) Uani 0.602(10) 1 d D U P A 1
O12 O 0.2808(9) 1.0242(17) 0.2621(11) 0.138(4) Uani 0.602(10) 1 d D U P A 1
F11 F 0.2302(7) 1.0644(13) 0.1537(9) 0.140(5) Uani 0.602(10) 1 d D U P A 1
C104 C 0.2635(8) 1.0278(14) 0.1713(9) 0.138(4) Uani 0.602(10) 1 d D U P A 1
F12 F 0.2817(8) 1.0498(13) 0.1515(9) 0.139(4) Uani 0.602(10) 1 d D U P A 1
O10 O 0.3093(10) 1.1235(12) 0.2435(11) 0.138(4) Uani 0.602(10) 1 d D U P A 1
S4' S 0.3084(8) 1.0417(13) 0.2348(11) 0.138(3) Uani 0.398(10) 1 d D U P A 2
O12' O 0.2868(14) 1.075(2) 0.2512(18) 0.138(4) Uani 0.398(10) 1 d D U P A 2
O10' O 0.2851(12) 1.022(2) 0.1846(12) 0.138(4) Uani 0.398(10) 1 d D U P A 2
O11' O 0.3376(14) 0.990(2) 0.2693(17) 0.136(4) Uani 0.398(10) 1 d D U P A 2
C204 C 0.3466(10) 1.1184(16) 0.2424(12) 0.140(4) Uani 0.398(10) 1 d D U P A 2
F11' F 0.3708(11) 1.1036(19) 0.2296(13) 0.141(5) Uani 0.398(10) 1 d D U P A 2
F12' F 0.3720(11) 1.1365(19) 0.2901(11) 0.142(6) Uani 0.398(10) 1 d D U P A 2
F10' F 0.3265(11) 1.1750(16) 0.2163(13) 0.142(5) Uani 0.398(10) 1 d D U P A 2
N1S N 0.2973(8) 1.1433(15) 0.5081(10) 0.114(8) Uani 1 1 d . U . . .
C2S C 0.3172(8) 1.0080(15) 0.5050(10) 0.111(9) Uani 1 1 d . U . . .
H2S1 H 0.2925 0.9821 0.4801 0.167 Uiso 1 1 calc R U . . .
H2S2 H 0.3303 0.9853 0.5376 0.167 Uiso 1 1 calc R U . . .
H2S3 H 0.3355 1.0074 0.4954 0.167 Uiso 1 1 calc R U . . .
C1S C 0.3061(9) 1.0889(18) 0.5080(10) 0.098(9) Uani 1 1 d . U . . .
S3 S 0.1069(5) 0.1377(9) 0.2069(7) 0.153(5) Uani 0.687(16) 1 d D U P B 1
O8 O 0.1357(7) 0.1266(15) 0.2567(9) 0.124(7) Uani 0.687(16) 1 d D U P B 1
O7 O 0.0957(12) 0.2130(16) 0.1883(17) 0.198(13) Uiso 0.687(16) 1 d D U P B 1
F7 F 0.0456(12) 0.151(2) 0.2158(17) 0.31(2) Uiso 0.687(16) 1 d D U P B 1
F8 F 0.0557(10) 0.0407(18) 0.2016(15) 0.253(16) Uiso 0.687(16) 1 d D U P B 1
C103 C 0.0534(8) 0.1083(19) 0.1908(13) 0.228(15) Uiso 0.687(16) 1 d D U P B 1
O9 O 0.1120(12) 0.095(2) 0.1755(14) 0.233(13) Uiso 0.687(16) 1 d D U P B 1
F9 F 0.0262(9) 0.119(2) 0.1427(12) 0.241(15) Uiso 0.687(16) 1 d D U P B 1
S3' S 0.0898(12) 0.163(2) 0.2062(15) 0.172(8) Uiso 0.313(16) 1 d D U P B 2
O8' O 0.0484(13) 0.170(4) 0.180(3) 0.221(19) Uiso 0.313(16) 1 d D U P B 2
O9' O 0.115(2) 0.138(3) 0.2563(16) 0.156(9) Uiso 0.313(16) 1 d D U P B 2
O7' O 0.108(2) 0.224(3) 0.199(3) 0.167(17) Uiso 0.313(16) 1 d D U P B 2
F7' F 0.087(2) 0.024(3) 0.177(3) 0.24(2) Uiso 0.313(16) 1 d D U P B 2
F9' F 0.1388(15) 0.078(4) 0.192(3) 0.25(3) Uiso 0.313(16) 1 d D U P B 2
C203 C 0.0997(15) 0.085(3) 0.1716(19) 0.190(12) Uiso 0.313(16) 1 d D U P B 2
F8' F 0.080(2) 0.098(4) 0.1233(19) 0.27(3) Uiso 0.313(16) 1 d D U P B 2

loop_
_atom_site_aniso_label
_atom_site_aniso_U_11
_atom_site_aniso_U_22
_atom_site_aniso_U_33
_atom_site_aniso_U_23
_atom_site_aniso_U_13
_atom_site_aniso_U_12
Co3 0.141(3) 0.030(2) 0.055(2) -0.0039(17) 0.047(2) -0.0033(19)
Cd1 0.1270(17) 0.0283(13) 0.0795(14) -0.0132(10) 0.0601(13) -0.0055(10)
Cd2 0.1378(19) 0.0947(19) 0.0971(17) 0.0196(14) 0.0800(15) 0.0086(14)
N1 0.096(11) 0.026(8) 0.058(10) -0.001(8) 0.034(9) 0.006(7)
N2 0.096(10) 0.018(9) 0.050(10) 0.001(7) 0.029(8) -0.001(7)
N3 0.123(12) 0.053(8) 0.060(11) -0.003(8) 0.047(10) 0.013(7)
N4 0.130(11) 0.069(10) 0.107(14) 0.014(10) 0.079(11) -0.002(8)
N5 0.122(12) 0.033(11) 0.109(11) -0.015(8) 0.067(10) 0.005(8)
N6 0.104(10) 0.030(9) 0.068(11) -0.003(8) 0.045(9) 0.003(7)
N7 0.104(12) 0.135(15) 0.102(11) 0.008(10) 0.064(10) 0.001(10)
N8 0.144(16) 0.188(18) 0.104(14) 0.004(11) 0.078(13) -0.006(12)
C1 0.098(11) 0.015(10) 0.053(11) -0.001(9) 0.032(9) 0.000(8)
C2 0.094(13) 0.026(10) 0.063(12) -0.005(9) 0.036(10) 0.001(8)
C3 0.107(12) 0.037(10) 0.069(13) -0.004(10) 0.045(10) 0.000(9)
C4 0.116(13) 0.037(10) 0.067(12) -0.005(10) 0.046(11) -0.001(9)
C5 0.114(13) 0.027(10) 0.059(12) -0.008(9) 0.041(10) -0.005(8)
C6 0.106(11) 0.025(9) 0.061(11) -0.005(8) 0.040(9) 0.002(8)
C7 0.115(11) 0.026(9) 0.079(12) -0.007(8) 0.054(10) -0.009(7)
C8 0.114(12) 0.026(10) 0.080(13) -0.003(9) 0.054(10) -0.008(8)
C9 0.118(12) 0.029(9) 0.090(14) -0.007(9) 0.060(11) -0.011(8)
C10 0.113(12) 0.030(9) 0.092(14) -0.008(9) 0.061(11) -0.009(8)
C11 0.102(11) 0.028(7) 0.069(11) -0.002(7) 0.046(9) -0.004(6)
C12 0.103(11) 0.024(8) 0.062(12) 0.000(8) 0.044(10) -0.004(7)
C13 0.099(9) 0.024(7) 0.056(11) 0.004(7) 0.037(9) 0.000(6)
C14 0.096(9) 0.032(8) 0.049(11) -0.001(8) 0.030(8) 0.000(6)
C15 0.092(9) 0.031(8) 0.052(12) -0.001(8) 0.029(8) 0.001(6)
C16 0.092(9) 0.031(7) 0.047(11) -0.008(7) 0.029(8) -0.001(6)
C17 0.095(9) 0.026(8) 0.056(12) 0.002(8) 0.035(8) 0.000(6)
C18 0.097(9) 0.021(8) 0.055(12) 0.007(7) 0.034(8) 0.004(6)
C19 0.107(9) 0.029(7) 0.045(10) -0.007(7) 0.035(8) -0.004(6)
C20 0.119(9) 0.039(9) 0.061(11) -0.020(8) 0.049(9) -0.013(7)
C21 0.124(9) 0.038(11) 0.055(10) -0.008(8) 0.050(9) -0.006(7)
C22 0.132(11) 0.060(13) 0.061(11) -0.021(9) 0.052(9) -0.005(9)
C23 0.129(11) 0.031(11) 0.052(10) 0.001(8) 0.047(9) 0.011(8)
C24 0.119(10) 0.021(10) 0.048(10) 0.009(7) 0.040(9) 0.022(7)
C25 0.119(10) 0.026(11) 0.058(10) -0.001(8) 0.046(9) 0.006(8)
C26 0.119(10) 0.034(12) 0.057(11) -0.011(9) 0.047(9) -0.003(8)
C27 0.123(10) 0.035(8) 0.059(11) 0.001(8) 0.046(9) 0.019(8)
C28 0.130(12) 0.040(9) 0.060(12) -0.004(9) 0.052(10) 0.012(8)
C29 0.123(12) 0.050(8) 0.043(11) 0.000(8) 0.041(9) 0.015(8)
C30 0.125(13) 0.050(9) 0.061(12) -0.004(9) 0.048(11) 0.016(9)
C31 0.143(15) 0.050(9) 0.094(14) -0.006(10) 0.072(12) 0.016(9)
C32 0.138(14) 0.039(9) 0.089(14) -0.007(9) 0.067(11) 0.015(9)
C33 0.113(12) 0.050(8) 0.059(13) 0.004(8) 0.057(11) 0.006(7)
C34 0.127(11) 0.053(8) 0.089(14) 0.005(9) 0.071(11) 0.001(8)
C35 0.133(12) 0.048(9) 0.116(17) -0.002(10) 0.079(12) -0.005(8)
C36 0.148(13) 0.052(9) 0.123(18) -0.001(11) 0.082(14) -0.012(9)
C37 0.146(14) 0.072(11) 0.126(18) 0.011(12) 0.083(15) -0.011(10)
C38 0.145(13) 0.078(11) 0.143(19) 0.013(12) 0.088(13) -0.010(9)
C39 0.119(14) 0.035(12) 0.102(12) -0.006(10) 0.063(10) 0.007(9)
C40 0.124(13) 0.054(14) 0.107(13) -0.010(10) 0.069(11) 0.003(10)
C41 0.133(14) 0.049(14) 0.108(13) -0.007(10) 0.075(12) -0.004(10)
C42 0.135(14) 0.046(13) 0.110(12) -0.011(10) 0.078(11) -0.004(10)
C43 0.115(11) 0.032(11) 0.099(11) -0.005(8) 0.063(10) 0.005(8)
C44 0.107(11) 0.029(11) 0.073(12) 0.006(9) 0.050(9) 0.012(8)
C45 0.113(11) 0.044(9) 0.053(12) -0.016(8) 0.046(9) -0.011(8)
C46 0.130(12) 0.063(11) 0.085(14) -0.032(10) 0.069(11) -0.023(9)
C47 0.137(13) 0.069(12) 0.097(15) -0.039(10) 0.078(12) -0.032(9)
C48 0.134(12) 0.062(11) 0.066(13) -0.021(9) 0.063(11) -0.021(9)
C49 0.120(12) 0.046(8) 0.048(10) -0.016(7) 0.046(10) -0.017(7)
C50 0.121(12) 0.042(9) 0.052(12) -0.014(8) 0.049(10) -0.014(8)
C51 0.119(13) 0.045(8) 0.054(10) -0.019(7) 0.049(10) -0.021(8)
C52 0.115(14) 0.036(8) 0.055(11) -0.018(7) 0.049(10) -0.020(9)
C53 0.116(14) 0.031(8) 0.047(10) -0.013(7) 0.044(10) -0.017(8)
C54 0.098(12) 0.028(7) 0.039(9) -0.006(6) 0.033(9) -0.007(7)
C55 0.121(14) 0.042(9) 0.056(10) -0.015(7) 0.053(10) -0.025(9)
C56 0.125(15) 0.048(8) 0.056(11) -0.020(7) 0.053(11) -0.025(9)
C57 0.114(10) 0.034(7) 0.053(10) -0.014(7) 0.046(9) -0.015(7)
C58 0.107(9) 0.027(8) 0.052(11) -0.008(7) 0.039(8) -0.009(6)
C59 0.106(10) 0.026(8) 0.055(11) -0.007(9) 0.040(9) -0.010(8)
C60 0.121(12) 0.029(8) 0.085(13) -0.005(9) 0.058(11) -0.003(8)
C61 0.119(12) 0.048(9) 0.082(13) -0.010(9) 0.055(11) -0.006(9)
C62 0.109(11) 0.047(9) 0.073(11) -0.013(9) 0.047(10) -0.010(8)
C63 0.121(13) 0.046(9) 0.092(14) -0.007(9) 0.065(11) -0.009(8)
C64 0.118(12) 0.026(8) 0.082(13) -0.003(9) 0.059(11) -0.009(8)
C65 0.118(11) 0.069(12) 0.095(12) -0.006(9) 0.062(10) -0.003(9)
C66 0.128(13) 0.092(15) 0.125(14) 0.016(12) 0.079(11) 0.013(11)
C67 0.134(13) 0.116(17) 0.135(15) 0.023(12) 0.086(12) 0.022(12)
C68 0.108(13) 0.110(17) 0.121(15) 0.010(11) 0.070(12) 0.003(10)
C69 0.110(13) 0.110(15) 0.103(11) 0.002(10) 0.066(10) 0.003(10)
C70 0.104(12) 0.071(13) 0.088(11) -0.013(9) 0.056(10) -0.011(10)
C71 0.108(15) 0.168(18) 0.101(12) -0.010(11) 0.065(11) -0.020(12)
C72 0.118(16) 0.179(18) 0.093(12) -0.009(11) 0.062(11) -0.021(12)
C73 0.137(17) 0.20(2) 0.107(14) -0.004(12) 0.079(13) -0.015(14)
C74 0.15(2) 0.21(2) 0.110(14) 0.001(13) 0.085(14) -0.009(15)
C75 0.16(2) 0.21(2) 0.116(15) 0.007(14) 0.090(14) -0.005(15)
C76 0.155(18) 0.199(19) 0.113(16) 0.012(13) 0.087(14) 0.001(14)
C80 0.171(18) 0.072(13) 0.050(13) 0.004(10) 0.033(13) -0.004(12)
C81 0.171(16) 0.074(15) 0.065(15) 0.006(11) 0.039(12) -0.001(12)
C82 0.185(19) 0.072(14) 0.066(14) 0.005(11) 0.047(14) -0.002(12)
C83 0.182(17) 0.064(13) 0.050(14) 0.009(10) 0.040(12) -0.003(12)
C84 0.172(17) 0.074(15) 0.047(14) 0.001(11) 0.034(13) -0.006(12)
S1 0.162(6) 0.060(4) 0.092(5) 0.018(4) 0.090(5) 0.014(4)
O1 0.157(8) 0.070(11) 0.094(10) 0.024(8) 0.090(7) 0.019(7)
O2 0.154(11) 0.076(11) 0.091(10) 0.025(8) 0.087(9) 0.018(9)
O3 0.157(11) 0.052(7) 0.087(9) 0.014(6) 0.080(9) 0.008(7)
C101 0.186(10) 0.058(8) 0.103(9) 0.006(6) 0.086(8) 0.015(8)
F1 0.222(12) 0.088(11) 0.122(10) -0.010(8) 0.113(10) 0.003(9)
F2 0.207(13) 0.063(7) 0.131(11) 0.015(7) 0.094(10) 0.010(8)
F3 0.189(9) 0.062(10) 0.127(10) 0.000(8) 0.081(7) 0.015(7)
S2 0.184(7) 0.155(8) 0.110(7) -0.017(6) 0.079(6) -0.048(7)
O4 0.189(8) 0.159(9) 0.114(7) -0.021(6) 0.074(7) -0.044(7)
O5 0.199(9) 0.158(9) 0.120(8) -0.016(7) 0.075(7) -0.044(8)
O6 0.183(8) 0.154(9) 0.110(7) -0.016(6) 0.082(7) -0.047(7)
C102 0.254(10) 0.160(11) 0.164(9) -0.023(7) 0.140(8) -0.039(9)
F4 0.249(10) 0.158(11) 0.164(10) -0.028(8) 0.145(9) -0.036(9)
F5 0.265(11) 0.165(11) 0.163(9) -0.015(8) 0.138(9) -0.041(10)
F6 0.254(11) 0.162(11) 0.169(10) -0.028(8) 0.139(9) -0.041(10)
S4 0.220(8) 0.078(6) 0.116(6) 0.011(5) 0.101(5) 0.017(5)
F10 0.219(9) 0.079(7) 0.115(7) 0.012(6) 0.100(6) 0.018(6)
O11 0.220(8) 0.077(7) 0.116(7) 0.011(6) 0.101(6) 0.017(6)
O12 0.220(8) 0.079(7) 0.116(6) 0.012(6) 0.102(6) 0.016(6)
F11 0.220(9) 0.083(8) 0.118(8) 0.015(7) 0.101(6) 0.021(7)
C104 0.220(8) 0.079(6) 0.116(6) 0.013(5) 0.101(6) 0.018(5)
F12 0.220(9) 0.082(7) 0.116(7) 0.014(6) 0.101(6) 0.018(6)
O10 0.221(8) 0.078(6) 0.117(6) 0.013(6) 0.101(6) 0.017(6)
S4' 0.220(8) 0.078(6) 0.116(6) 0.012(5) 0.101(5) 0.017(5)
O12' 0.220(8) 0.079(7) 0.117(6) 0.012(6) 0.101(6) 0.018(6)
O10' 0.220(8) 0.079(6) 0.116(6) 0.013(6) 0.100(6) 0.018(6)
O11' 0.220(8) 0.077(7) 0.115(7) 0.011(6) 0.101(6) 0.017(6)
C204 0.221(9) 0.082(7) 0.117(7) 0.015(6) 0.100(6) 0.016(6)
F11' 0.221(10) 0.087(9) 0.117(9) 0.018(8) 0.101(7) 0.017(7)
F12' 0.221(10) 0.084(9) 0.118(8) 0.014(7) 0.099(7) 0.016(7)
F10' 0.222(9) 0.081(7) 0.119(8) 0.015(7) 0.099(7) 0.015(6)
N1S 0.150(19) 0.077(15) 0.131(19) 0.003(15) 0.093(16) 0.014(14)
C2S 0.13(2) 0.089(15) 0.079(18) -0.003(15) 0.041(16) 0.028(15)
C1S 0.14(2) 0.083(15) 0.063(16) 0.006(15) 0.053(15) 0.020(15)
S3 0.185(9) 0.147(9) 0.151(8) -0.020(7) 0.113(7) 0.005(7)
O8 0.149(12) 0.131(12) 0.141(9) -0.018(9) 0.113(8) -0.001(10)

loop_
_atom_type_symbol
_atom_type_description
_atom_type_scat_dispersion_real
_atom_type_scat_dispersion_imag
_atom_type_scat_source
C C 0.0033 0.0016 'International Tables Vol C Tables 4.2.6.8 and 6.1.1.4'
H H 0.0000 0.0000 'International Tables Vol C Tables 4.2.6.8 and 6.1.1.4'
N N 0.0061 0.0033 'International Tables Vol C Tables 4.2.6.8 and 6.1.1.4'
O O 0.0106 0.0060 'International Tables Vol C Tables 4.2.6.8 and 6.1.1.4'
F F 0.0171 0.0103 'International Tables Vol C Tables 4.2.6.8 and 6.1.1.4'
S S 0.1246 0.1234 'International Tables Vol C Tables 4.2.6.8 and 6.1.1.4'
Co Co 0.3494 0.9721 'International Tables Vol C Tables 4.2.6.8 and 6.1.1.4'
Cd Cd -0.8075 1.2024 'International Tables Vol C Tables 4.2.6.8 and 6.1.1.4'

loop_
_geom_angle_atom_site_label_1
_geom_angle_atom_site_label_2
_geom_angle_atom_site_label_3
_geom_angle
_geom_angle_site_symmetry_1
_geom_angle_site_symmetry_3
C20 Co3 C58 63.2(10) . .
C20 Co3 C57 42.3(9) . .
C58 Co3 C57 41.9(8) . .
C20 Co3 C19 43.7(9) . .
C58 Co3 C19 43.5(8) . .
C57 Co3 C19 61.2(9) . .
C20 Co3 C84 113.4(9) . .
C58 Co3 C84 169.7(9) . .
C57 Co3 C84 142.4(9) . .
C19 Co3 C84 127.0(9) . .
C20 Co3 C83 120.7(9) . .
C58 Co3 C83 149.9(9) . .
C57 Co3 C83 117.9(8) . .
C19 Co3 C83 160.4(10) . .
C84 Co3 C83 40.4(3) . .
C20 Co3 C80 134.1(9) . .
C58 Co3 C80 134.7(9) . .
C57 Co3 C80 174.6(8) . .
C19 Co3 C80 113.4(7) . .
C84 Co3 C80 39.9(3) . .
C83 Co3 C80 67.1(4) . .
C20 Co3 C82 151.1(9) . .
C58 Co3 C82 121.0(9) . .
C57 Co3 C82 118.8(8) . .
C19 Co3 C82 159.6(10) . .
C84 Co3 C82 67.0(4) . .
C83 Co3 C82 39.9(3) . .
C80 Co3 C82 66.2(4) . .
C20 Co3 C81 169.6(9) . .
C58 Co3 C81 114.9(9) . .
C57 Co3 C81 143.5(9) . .
C19 Co3 C81 127.3(8) . .
C84 Co3 C81 66.6(3) . .
C83 Co3 C81 66.5(4) . .
C80 Co3 C81 39.2(3) . .
C82 Co3 C81 39.2(3) . .
O8 Cd1 O3 95.7(8) . .
O8 Cd1 N5 87.1(8) . 7_566
O3 Cd1 N5 104.3(6) . 7_566
O8 Cd1 N1 96.1(8) . .
O3 Cd1 N1 82.0(5) . .
N5 Cd1 N1 172.6(6) 7_566 .
O8 Cd1 N2 96.5(8) . .
O3 Cd1 N2 151.6(6) . .
N5 Cd1 N2 101.9(6) 7_566 .
N1 Cd1 N2 71.2(6) . .
O8 Cd1 N6 156.6(8) . 7_566
O3 Cd1 N6 99.4(6) . 7_566
N5 Cd1 N6 71.9(6) 7_566 7_566
N1 Cd1 N6 103.5(6) . 7_566
N2 Cd1 N6 78.3(6) . 7_566
O3 Cd1 O9' 111.5(15) . .
N5 Cd1 O9' 73.4(12) 7_566 .
N1 Cd1 O9' 108.2(12) . .
N2 Cd1 O9' 86.5(14) . .
N6 Cd1 O9' 138.0(14) 7_566 .
O4 Cd2 N7 91.5(9) 5_676 7_566
O4 Cd2 N3 158.3(9) 5_676 .
N7 Cd2 N3 109.7(7) 7_566 .
O4 Cd2 N8 82.8(9) 5_676 7_566
N7 Cd2 N8 73.1(9) 7_566 7_566
N3 Cd2 N8 107.3(8) . 7_566
O4 Cd2 N4 86.7(8) 5_676 .
N7 Cd2 N4 172.9(8) 7_566 .
N3 Cd2 N4 72.8(7) . .
N8 Cd2 N4 99.9(8) 7_566 .
O4 Cd2 O6 93.1(7) 5_676 .
N7 Cd2 O6 98.0(8) 7_566 .
N3 Cd2 O6 79.6(7) . .
N8 Cd2 O6 170.1(8) 7_566 .
N4 Cd2 O6 88.9(8) . .
C2 N1 C6 117.5(4) . .
C2 N1 Cd1 127.0(8) . .
C6 N1 Cd1 115.0(8) . .
C1 N2 C7 123.2(16) . .
C1 N2 Cd1 112.7(15) . .
C7 N2 Cd1 122.6(12) . .
C33 N3 C29 120(2) . .
C33 N3 Cd2 114.5(17) . .
C29 N3 Cd2 124.8(13) . .
C34 N4 C38 117.5(4) . .
C34 N4 Cd2 112.1(10) . .
C38 N4 Cd2 129.6(10) . .
C39 N5 C43 117.6(4) . .
C39 N5 Cd1 126.8(10) . 7_566
C43 N5 Cd1 115.3(9) . 7_566
C44 N6 C45 122(2) . .
C44 N6 Cd1 112.1(17) . 7_566
C45 N6 Cd1 125.4(13) . 7_566
C71 N7 C69 117(3) . .
C71 N7 Cd2 117(2) . 7_566
C69 N7 Cd2 125.5(16) . 7_566
C72 N8 C76 117.3(5) . .
C72 N8 Cd2 113.7(15) . 7_566
C76 N8 Cd2 125.3(15) . 7_566
N2 C1 C6 122.8(19) . .
N2 C1 H1 118.6 . .
C6 C1 H1 118.6 . .
N1 C2 C3 123.7(4) . .
N1 C2 H2 118.1 . .
C3 C2 H2 118.1 . .
C4 C3 C2 118.1(4) . .
C4 C3 H3 121.0 . .
C2 C3 H3 121.0 . .
C3 C4 C5 119.5(4) . .
C3 C4 H4 120.2 . .
C5 C4 H4 120.2 . .
C4 C5 C6 119.0(4) . .
C4 C5 H5 120.5 . .
C6 C5 H5 120.5 . .
N1 C6 C5 122.1(4) . .
N1 C6 C1 117.6(14) . .
C5 C6 C1 120.3(14) . .
C8 C7 C12 120.0 . .
C8 C7 N2 118.1(12) . .
C12 C7 N2 121.7(12) . .
C7 C8 C9 120.0 . .
C7 C8 H8 120.0 . .
C9 C8 H8 120.0 . .
C10 C9 C8 120.0 . .
C10 C9 H9 120.0 . .
C8 C9 H9 120.0 . .
C9 C10 C11 120.0 . .
C9 C10 H10 120.0 . .
C11 C10 H10 120.0 . .
C12 C11 C10 120.0 . .
C12 C11 C13 118.3(11) . .
C10 C11 C13 121.6(11) . .
C11 C12 C7 120.0 . .
C11 C12 H12 120.0 . .
C7 C12 H12 120.0 . .
C14 C13 C18 120.0 . .
C14 C13 C11 119.0(11) . .
C18 C13 C11 121.0(11) . .
C15 C14 C13 120.0 . .
C15 C14 H14 120.0 . .
C13 C14 H14 120.0 . .
C16 C15 C14 120.0 . .
C16 C15 H15 120.0 . .
C14 C15 H15 120.0 . .
C15 C16 C17 120.0 . .
C15 C16 C19 122.7(13) . .
C17 C16 C19 117.3(13) . .
C16 C17 C18 120.0 . .
C16 C17 H17 120.0 . .
C18 C17 H17 120.0 . .
C17 C18 C13 120.0 . .
C17 C18 H18 120.0 . .
C13 C18 H18 120.0 . .
C16 C19 C58 133(2) . .
C16 C19 C20 139(2) . .
C58 C19 C20 88.0(18) . .
C16 C19 Co3 126.8(13) . .
C58 C19 Co3 66.3(12) . .
C20 C19 Co3 65.9(13) . .
C57 C20 C19 89.5(19) . .
C57 C20 C21 140(2) . .
C19 C20 C21 130.0(19) . .
C57 C20 Co3 70.9(13) . .
C19 C20 Co3 70.3(12) . .
C21 C20 Co3 123.3(15) . .
C22 C21 C26 120.0 . .
C22 C21 C20 119.7(13) . .
C26 C21 C20 120.1(13) . .
C23 C22 C21 120.0 . .
C23 C22 H22 120.0 . .
C21 C22 H22 120.0 . .
C22 C23 C24 120.0 . .
C22 C23 H23 120.0 . .
C24 C23 H23 120.0 . .
C25 C24 C23 120.0 . .
C25 C24 C27 118.8(12) . .
C23 C24 C27 121.1(12) . .
C24 C25 C26 120.0 . .
C24 C25 H25 120.0 . .
C26 C25 H25 120.0 . .
C25 C26 C21 120.0 . .
C25 C26 H26 120.0 . .
C21 C26 H26 120.0 . .
C28 C27 C32 120.0 . .
C28 C27 C24 120.3(12) . .
C32 C27 C24 119.2(12) . .
C27 C28 C29 120.0 . .
C27 C28 H28 120.0 . .
C29 C28 H28 120.0 . .
C30 C29 C28 120.0 . .
C30 C29 N3 118.8(14) . .
C28 C29 N3 121.1(14) . .
C29 C30 C31 120.0 . .
C29 C30 H30 120.0 . .
C31 C30 H30 120.0 . .
C32 C31 C30 120.0 . .
C32 C31 H31 120.0 . .
C30 C31 H31 120.0 . .
C31 C32 C27 120.0 . .
C31 C32 H32 120.0 . .
C27 C32 H32 120.0 . .
N3 C33 C34 122(2) . .
N3 C33 H33 118.8 . .
C34 C33 H33 118.8 . .
N4 C34 C35 123.7(4) . .
N4 C34 C33 117.7(16) . .
C35 C34 C33 118.6(16) . .
C36 C35 C34 118.0(4) . .
C36 C35 H35 121.0 . .
C34 C35 H35 121.0 . .
C35 C36 C37 119.5(4) . .
C35 C36 H36 120.3 . .
C37 C36 H36 120.3 . .
C36 C37 C38 119.0(4) . .
C36 C37 H37 120.5 . .
C38 C37 H37 120.5 . .
N4 C38 C37 122.1(4) . .
N4 C38 H38 119.0 . .
C37 C38 H38 119.0 . .
N5 C39 C40 123.6(4) . .
N5 C39 H39 118.2 . .
C40 C39 H39 118.2 . .
C41 C40 C39 118.1(4) . .
C41 C40 H40 121.0 . .
C39 C40 H40 121.0 . .
C40 C41 C42 119.5(4) . .
C40 C41 H41 120.3 . .
C42 C41 H41 120.3 . .
C41 C42 C43 118.7(4) . .
C41 C42 H42 120.6 . .
C43 C42 H42 120.6 . .
N5 C43 C42 122.1(4) . .
N5 C43 C44 117.1(15) . .
C42 C43 C44 120.5(16) . .
N6 C44 C43 123(2) . .
N6 C44 H44 118.5 . .
C43 C44 H44 118.5 . .
C46 C45 C50 120.0 . .
C46 C45 N6 118.2(13) . .
C50 C45 N6 121.4(13) . .
C47 C46 C45 120.0 . .
C47 C46 H46 120.0 . .
C45 C46 H46 120.0 . .
C48 C47 C46 120.0 . .
C48 C47 H47 120.0 . .
C46 C47 H47 120.0 . .
C47 C48 C49 120.0 . .
C47 C48 H48 120.0 . .
C49 C48 H48 120.0 . .
C50 C49 C48 120.0 . .
C50 C49 C51 121.6(11) . .
C48 C49 C51 118.3(12) . .
C49 C50 C45 120.0 . .
C49 C50 H50 120.0 . .
C45 C50 H50 120.0 . .
C52 C51 C56 120.0 . .
C52 C51 C49 121.6(11) . .
C56 C51 C49 118.1(11) . .
C51 C52 C53 120.0 . .
C51 C52 H52 120.0 . .
C53 C52 H52 120.0 . .
C52 C53 C54 120.0 . .
C52 C53 H53 120.0 . .
C54 C53 H53 120.0 . .
C55 C54 C53 120.0 . .
C55 C54 C57 114.8(12) . .
C53 C54 C57 125.0(12) . .
C54 C55 C56 120.0 . .
C54 C55 H55 120.0 . .
C56 C55 H55 120.0 . .
C55 C56 C51 120.0 . .
C55 C56 H56 120.0 . .
C51 C56 H56 120.0 . .
C58 C57 C20 92.0(19) . .
C58 C57 C54 133(2) . .
C20 C57 C54 135(2) . .
C58 C57 Co3 67.2(12) . .
C20 C57 Co3 66.8(12) . .
C54 C57 Co3 124.4(14) . .
C57 C58 C19 90.2(19) . .
C57 C58 C59 134.0(19) . .
C19 C58 C59 135.2(19) . .
C57 C58 Co3 70.9(13) . .
C19 C58 Co3 70.2(12) . .
C59 C58 Co3 124.6(14) . .
C60 C59 C64 120.0 . .
C60 C59 C58 119.6(13) . .
C64 C59 C58 120.2(13) . .
C59 C60 C61 120.0 . .
C59 C60 H60 120.0 . .
C61 C60 H60 120.0 . .
C62 C61 C60 120.0 . .
C62 C61 H61 120.0 . .
C60 C61 H61 120.0 . .
C61 C62 C63 120.0 . .
C61 C62 C65 121.2(13) . .
C63 C62 C65 118.8(13) . .
C62 C63 C64 120.0 . .
C62 C63 H63 120.0 . .
C64 C63 H63 120.0 . .
C63 C64 C59 120.0 . .
C63 C64 H64 120.0 . .
C59 C64 H64 120.0 . .
C66 C65 C70 120.0 . .
C66 C65 C62 122.3(14) . .
C70 C65 C62 117.6(14) . .
C65 C66 C67 120.0 . .
C65 C66 H66 120.0 . .
C67 C66 H66 120.0 . .
C68 C67 C66 120.0 . .
C68 C67 H67 120.0 . .
C66 C67 H67 120.0 . .
C67 C68 C69 120.0 . .
C67 C68 H68 120.0 . .
C69 C68 H68 120.0 . .
C70 C69 C68 120.0 . .
C70 C69 N7 116.9(16) . .
C68 C69 N7 123.1(16) . .
C69 C70 C65 120.0 . .
C69 C70 H70 120.0 . .
C65 C70 H70 120.0 . .
N7 C71 C72 118(3) . .
N7 C71 H71 121.1 . .
C72 C71 H71 121.1 . .
N8 C72 C73 123.5(4) . .
N8 C72 C71 117(2) . .
C73 C72 C71 120(2) . .
C74 C73 C72 118.0(4) . .
C74 C73 H73 121.0 . .
C72 C73 H73 121.0 . .
C73 C74 C75 119.5(4) . .
C73 C74 H74 120.2 . .
C75 C74 H74 120.2 . .
C74 C75 C76 118.8(4) . .
C74 C75 H75 120.6 . .
C76 C75 H75 120.6 . .
N8 C76 C75 121.8(5) . .
N8 C76 H76 119.1 . .
C75 C76 H76 119.1 . .
C84 C80 C81 108.0 . .
C84 C80 Co3 68.3(7) . .
C81 C80 Co3 71.5(8) . .
C84 C80 H80 126.0 . .
C81 C80 H80 126.0 . .
Co3 C80 H80 125.7 . .
C82 C81 C80 108.0 . .
C82 C81 Co3 69.5(7) . .
C80 C81 Co3 69.2(7) . .
C82 C81 H81 126.0 . .
C80 C81 H81 126.0 . .
Co3 C81 H81 126.9 . .
C83 C82 C81 108.0 . .
C83 C82 Co3 68.3(8) . .
C81 C82 Co3 71.4(7) . .
C83 C82 H82 126.0 . .
C81 C82 H82 126.0 . .
Co3 C82 H82 125.9 . .
C82 C83 C84 108.0 . .
C82 C83 Co3 71.8(8) . .
C84 C83 Co3 69.7(7) . .
C82 C83 H83 126.0 . .
C84 C83 H83 126.0 . .
Co3 C83 H83 124.1 . .
C80 C84 C83 108.0 . .
C80 C84 Co3 71.7(7) . .
C83 C84 Co3 69.9(7) . .
C80 C84 H84 126.0 . .
C83 C84 H84 126.0 . .
Co3 C84 H84 124.0 . .
O2 S1 O1 116.6(10) . .
O2 S1 O3 115.0(10) . .
O1 S1 O3 113.2(10) . .
O2 S1 C101 105.8(10) . .
O1 S1 C101 101.8(10) . .
O3 S1 C101 102.0(9) . .
S1 O3 Cd1 131.9(10) . .
F1 C101 F2 112.8(18) . .
F1 C101 F3 110.6(18) . .
F2 C101 F3 111.3(18) . .
F1 C101 S1 106.9(14) . .
F2 C101 S1 109.1(14) . .
F3 C101 S1 105.9(13) . .
O6 S2 O4 130.5(16) . .
O6 S2 O5 112.3(14) . .
O4 S2 O5 98.8(13) . .
O6 S2 C102 108.2(12) . .
O4 S2 C102 107.2(12) . .
O5 S2 C102 93.3(12) . .
S2 O4 Cd2 156.8(16) . 5_676
S2 O6 Cd2 128.1(13) . .
F4 C102 F6 114(2) . .
F4 C102 F5 107(2) . .
F6 C102 F5 115(2) . .
F4 C102 S2 108.8(16) . .
F6 C102 S2 109.2(16) . .
F5 C102 S2 101.2(16) . .
O10 S4 O12 120(2) . .
O10 S4 O11 117(2) . .
O12 S4 O11 114(2) . .
O10 S4 C104 100.5(16) . .
O12 S4 C104 98.7(16) . .
O11 S4 C104 101.8(17) . .
F10 C104 F11 113(2) . .
F10 C104 F12 114(2) . .
F11 C104 F12 111(2) . .
F10 C104 S4 105.9(18) . .
F11 C104 S4 108.5(18) . .
F12 C104 S4 104.1(18) . .
O10' S4' O12' 116(3) . .
O10' S4' O11' 115(3) . .
O12' S4' O11' 114(3) . .
O10' S4' C204 106(2) . .
O12' S4' C204 105(2) . .
O11' S4' C204 99(2) . .
F10' C204 F11' 105(3) . .
F10' C204 F12' 109(3) . .
F11' C204 F12' 103(3) . .
F10' C204 S4' 111(2) . .
F11' C204 S4' 119(2) . .
F12' C204 S4' 109(2) . .
C1S C2S H2S1 109.5 . .
C1S C2S H2S2 109.5 . .
H2S1 C2S H2S2 109.5 . .
C1S C2S H2S3 109.5 . .
H2S1 C2S H2S3 109.5 . .
H2S2 C2S H2S3 109.5 . .
N1S C1S C2S 177(4) . .
O8 S3 O9 114(2) . .
O8 S3 O7 118(2) . .
O9 S3 O7 112(2) . .
O8 S3 C103 107.8(16) . .
O9 S3 C103 105.2(19) . .
O7 S3 C103 97.4(17) . .
S3 O8 Cd1 138(2) . .
F8 C103 F9 110(3) . .
F8 C103 F7 115(3) . .
F9 C103 F7 109(3) . .
F8 C103 S3 108(2) . .
F9 C103 S3 107(2) . .
F7 C103 S3 108(2) . .
O8' S3' O9' 121(3) . .
O8' S3' O7' 112(3) . .
O9' S3' O7' 112(3) . .
O8' S3' C203 108(2) . .
O9' S3' C203 100(2) . .
O7' S3' C203 101(2) . .
S3' O9' Cd1 123(4) . .
F7' C203 F8' 109(3) . .
F7' C203 F9' 108(3) . .
F8' C203 F9' 108(3) . .
F7' C203 S3' 108(3) . .
F8' C203 S3' 112(3) . .
F9' C203 S3' 112(3) . .

loop_
_geom_bond_atom_site_label_1
_geom_bond_atom_site_label_2
_geom_bond_distance
_geom_bond_site_symmetry_2
Co3 C20 1.96(2) .
Co3 C58 1.96(2) .
Co3 C57 2.01(2) .
Co3 C19 2.02(2) .
Co3 C84 2.056(18) .
Co3 C83 2.059(17) .
Co3 C80 2.100(17) .
Co3 C82 2.105(18) .
Co3 C81 2.130(19) .
Cd1 O8 2.22(3) .
Cd1 O3 2.276(15) .
Cd1 N5 2.298(13) 7_566
Cd1 N1 2.315(12) .
Cd1 N2 2.365(16) .
Cd1 N6 2.406(18) 7_566
Cd1 O9' 2.61(6) .
Cd2 O4 2.08(2) 5_676
Cd2 N7 2.25(2) 7_566
Cd2 N3 2.28(2) .
Cd2 N8 2.304(16) 7_566
Cd2 N4 2.341(13) .
Cd2 O6 2.387(19) .
N1 C2 1.345(5) .
N1 C6 1.347(5) .
N2 C1 1.29(2) .
N2 C7 1.48(2) .
N3 C33 1.26(3) .
N3 C29 1.44(2) .
N4 C34 1.344(5) .
N4 C38 1.346(5) .
N5 C39 1.345(5) .
N5 C43 1.345(5) .
N5 Cd1 2.298(13) 7_566
N6 C44 1.24(3) .
N6 C45 1.41(2) .
N6 Cd1 2.406(18) 7_566
N7 C71 1.29(3) .
N7 C69 1.45(3) .
N7 Cd2 2.25(2) 7_566
N8 C72 1.345(5) .
N8 C76 1.348(5) .
N8 Cd2 2.304(16) 7_566
C1 C6 1.40(2) .
C1 H1 0.9500 .
C2 C3 1.381(5) .
C2 H2 0.9500 .
C3 C4 1.375(5) .
C3 H3 0.9500 .
C4 C5 1.381(5) .
C4 H4 0.9500 .
C5 C6 1.391(5) .
C5 H5 0.9500 .
C7 C8 1.3900 .
C7 C12 1.3900 .
C8 C9 1.3900 .
C8 H8 0.9500 .
C9 C10 1.3900 .
C9 H9 0.9500 .
C10 C11 1.3900 .
C10 H10 0.9500 .
C11 C12 1.3900 .
C11 C13 1.518(14) .
C12 H12 0.9500 .
C13 C14 1.3900 .
C13 C18 1.3900 .
C14 C15 1.3900 .
C14 H14 0.9500 .
C15 C16 1.3900 .
C15 H15 0.9500 .
C16 C17 1.3900 .
C16 C19 1.46(2) .
C17 C18 1.3900 .
C17 H17 0.9500 .
C18 H18 0.9500 .
C19 C58 1.48(3) .
C19 C20 1.48(3) .
C20 C57 1.43(3) .
C20 C21 1.51(3) .
C21 C22 1.3900 .
C21 C26 1.3900 .
C22 C23 1.3900 .
C22 H22 0.9500 .
C23 C24 1.3900 .
C23 H23 0.9500 .
C24 C25 1.3900 .
C24 C27 1.497(17) .
C25 C26 1.3900 .
C25 H25 0.9500 .
C26 H26 0.9500 .
C27 C28 1.3900 .
C27 C32 1.3900 .
C28 C29 1.3900 .
C28 H28 0.9500 .
C29 C30 1.3900 .
C30 C31 1.3900 .
C30 H30 0.9500 .
C31 C32 1.3900 .
C31 H31 0.9500 .
C32 H32 0.9500 .
C33 C34 1.44(3) .
C33 H33 0.9500 .
C34 C35 1.381(5) .
C35 C36 1.376(5) .
C35 H35 0.9500 .
C36 C37 1.381(5) .
C36 H36 0.9500 .
C37 C38 1.391(5) .
C37 H37 0.9500 .
C38 H38 0.9500 .
C39 C40 1.381(5) .
C39 H39 0.9500 .
C40 C41 1.375(5) .
C40 H40 0.9500 .
C41 C42 1.382(5) .
C41 H41 0.9500 .
C42 C43 1.392(5) .
C42 H42 0.9500 .
C43 C44 1.47(3) .
C44 H44 0.9500 .
C45 C46 1.3900 .
C45 C50 1.3900 .
C46 C47 1.3900 .
C46 H46 0.9500 .
C47 C48 1.3900 .
C47 H47 0.9500 .
C48 C49 1.3900 .
C48 H48 0.9500 .
C49 C50 1.3900 .
C49 C51 1.523(14) .
C50 H50 0.9500 .
C51 C52 1.3900 .
C51 C56 1.3900 .
C52 C53 1.3900 .
C52 H52 0.9500 .
C53 C54 1.3900 .
C53 H53 0.9500 .
C54 C55 1.3900 .
C54 C57 1.52(2) .
C55 C56 1.3900 .
C55 H55 0.9500 .
C56 H56 0.9500 .
C57 C58 1.42(3) .
C58 C59 1.51(3) .
C59 C60 1.3900 .
C59 C64 1.3900 .
C60 C61 1.3900 .
C60 H60 0.9500 .
C61 C62 1.3900 .
C61 H61 0.9500 .
C62 C63 1.3900 .
C62 C65 1.503(17) .
C63 C64 1.3900 .
C63 H63 0.9500 .
C64 H64 0.9500 .
C65 C66 1.3900 .
C65 C70 1.3900 .
C66 C67 1.3900 .
C66 H66 0.9500 .
C67 C68 1.3900 .
C67 H67 0.9500 .
C68 C69 1.3900 .
C68 H68 0.9500 .
C69 C70 1.3900 .
C70 H70 0.9500 .
C71 C72 1.50(4) .
C71 H71 0.9500 .
C72 C73 1.383(5) .
C73 C74 1.374(5) .
C73 H73 0.9500 .
C74 C75 1.383(5) .
C74 H74 0.9500 .
C75 C76 1.392(5) .
C75 H75 0.9500 .
C76 H76 0.9500 .
C80 C84 1.4200 .
C80 C81 1.4200 .
C80 H80 0.9500 .
C81 C82 1.4200 .
C81 H81 0.9500 .
C82 C83 1.4200 .
C82 H82 0.9500 .
C83 C84 1.4200 .
C83 H83 0.9500 .
C84 H84 0.9500 .
S1 O2 1.427(14) .
S1 O1 1.440(14) .
S1 O3 1.449(14) .
S1 C101 1.955(18) .
C101 F1 1.299(17) .
C101 F2 1.309(17) .
C101 F3 1.324(17) .
S2 O6 1.341(17) .
S2 O4 1.406(17) .
S2 O5 1.566(19) .
S2 C102 2.01(2) .
O4 Cd2 2.08(2) 5_676
C102 F4 1.289(18) .
C102 F6 1.301(18) .
C102 F5 1.323(19) .
S4 O10 1.42(2) .
S4 O12 1.44(2) .
S4 O11 1.45(2) .
S4 C104 2.04(2) .
F10 C104 1.303(19) .
F11 C104 1.323(19) .
C104 F12 1.326(19) .
S4' O10' 1.40(3) .
S4' O12' 1.44(3) .
S4' O11' 1.44(3) .
S4' C204 2.04(2) .
C204 F10' 1.31(2) .
C204 F11' 1.32(2) .
C204 F12' 1.33(2) .
N1S C1S 1.09(3) .
C2S C1S 1.61(4) .
C2S H2S1 0.9800 .
C2S H2S2 0.9800 .
C2S H2S3 0.9800 .
S3 O8 1.37(2) .
S3 O9 1.43(2) .
S3 O7 1.51(2) .
S3 C103 2.01(2) .
F7 C103 1.32(2) .
F8 C103 1.31(2) .
C103 F9 1.32(2) .
S3' O8' 1.390(19) .
S3' O9' 1.42(2) .
S3' O7' 1.45(2) .
S3' C203 2.056(19) .
F7' C203 1.32(2) .
F9' C203 1.34(2) .
C203 F8' 1.33(2) .

loop_
_geom_torsion_atom_site_label_1
_geom_torsion_atom_site_label_2
_geom_torsion_atom_site_label_3
_geom_torsion_atom_site_label_4
_geom_torsion
_geom_torsion_site_symmetry_1
_geom_torsion_site_symmetry_4
C7 N2 C1 C6 171.3(17) . .
Cd1 N2 C1 C6 5(3) . .
C6 N1 C2 C3 0(3) . .
Cd1 N1 C2 C3 -172.0(15) . .
N1 C2 C3 C4 2(3) . .
C2 C3 C4 C5 -4(3) . .
C3 C4 C5 C6 4(3) . .
C2 N1 C6 C5 0(3) . .
Cd1 N1 C6 C5 172.8(16) . .
C2 N1 C6 C1 179.6(18) . .
Cd1 N1 C6 C1 -8(2) . .
C4 C5 C6 N1 -2(3) . .
C4 C5 C6 C1 178.5(19) . .
N2 C1 C6 N1 2(3) . .
N2 C1 C6 C5 -178.6(19) . .
C1 N2 C7 C8 150.6(16) . .
Cd1 N2 C7 C8 -44.3(15) . .
C1 N2 C7 C12 -34(2) . .
Cd1 N2 C7 C12 130.8(10) . .
C12 C7 C8 C9 0.0 . .
N2 C7 C8 C9 175.1(14) . .
C7 C8 C9 C10 0.0 . .
C8 C9 C10 C11 0.0 . .
C9 C10 C11 C12 0.0 . .
C9 C10 C11 C13 178.2(13) . .
C10 C11 C12 C7 0.0 . .
C13 C11 C12 C7 -178.3(13) . .
C8 C7 C12 C11 0.0 . .
N2 C7 C12 C11 -174.9(15) . .
C12 C11 C13 C14 139.5(9) . .
C10 C11 C13 C14 -38.7(14) . .
C12 C11 C13 C18 -39.7(14) . .
C10 C11 C13 C18 142.0(9) . .
C18 C13 C14 C15 0.0 . .
C11 C13 C14 C15 -179.2(13) . .
C13 C14 C15 C16 0.0 . .
C14 C15 C16 C17 0.0 . .
C14 C15 C16 C19 179.6(16) . .
C15 C16 C17 C18 0.0 . .
C19 C16 C17 C18 -179.6(15) . .
C16 C17 C18 C13 0.0 . .
C14 C13 C18 C17 0.0 . .
C11 C13 C18 C17 179.2(14) . .
C15 C16 C19 C58 37(3) . .
C17 C16 C19 C58 -144(2) . .
C15 C16 C19 C20 -149(2) . .
C17 C16 C19 C20 31(3) . .
C15 C16 C19 Co3 -53(2) . .
C17 C16 C19 Co3 126.1(15) . .
C16 C19 C20 C57 -171(2) . .
C58 C19 C20 C57 5.0(17) . .
Co3 C19 C20 C57 69.9(13) . .
C16 C19 C20 C21 2(4) . .
C58 C19 C20 C21 178(2) . .
Co3 C19 C20 C21 -117(2) . .
C16 C19 C20 Co3 119(3) . .
C58 C19 C20 Co3 -64.9(12) . .
C57 C20 C21 C22 -162(3) . .
C19 C20 C21 C22 30(3) . .
Co3 C20 C21 C22 -61.7(19) . .
C57 C20 C21 C26 13(4) . .
C19 C20 C21 C26 -155.2(18) . .
Co3 C20 C21 C26 113.4(14) . .
C26 C21 C22 C23 0.0 . .
C20 C21 C22 C23 175.1(16) . .
C21 C22 C23 C24 0.0 . .
C22 C23 C24 C25 0.0 . .
C22 C23 C24 C27 -175.8(13) . .
C23 C24 C25 C26 0.0 . .
C27 C24 C25 C26 175.9(13) . .
C24 C25 C26 C21 0.0 . .
C22 C21 C26 C25 0.0 . .
C20 C21 C26 C25 -175.1(16) . .
C25 C24 C27 C28 -41.2(14) . .
C23 C24 C27 C28 134.6(10) . .
C25 C24 C27 C32 147.1(8) . .
C23 C24 C27 C32 -37.1(14) . .
C32 C27 C28 C29 0.0 . .
C24 C27 C28 C29 -171.7(14) . .
C27 C28 C29 C30 0.0 . .
C27 C28 C29 N3 -176.6(15) . .
C33 N3 C29 C30 148.0(17) . .
Cd2 N3 C29 C30 -42.9(18) . .
C33 N3 C29 C28 -35(2) . .
Cd2 N3 C29 C28 133.7(11) . .
C28 C29 C30 C31 0.0 . .
N3 C29 C30 C31 176.6(15) . .
C29 C30 C31 C32 0.0 . .
C30 C31 C32 C27 0.0 . .
C28 C27 C32 C31 0.0 . .
C24 C27 C32 C31 171.8(13) . .
C29 N3 C33 C34 177.0(19) . .
Cd2 N3 C33 C34 7(3) . .
C38 N4 C34 C35 2(4) . .
Cd2 N4 C34 C35 173(2) . .
C38 N4 C34 C33 -174(2) . .
Cd2 N4 C34 C33 -4(3) . .
N3 C33 C34 N4 -2(4) . .
N3 C33 C34 C35 -179(2) . .
N4 C34 C35 C36 2(4) . .
C33 C34 C35 C36 179(2) . .
C34 C35 C36 C37 -6(4) . .
C35 C36 C37 C38 5(4) . .
C34 N4 C38 C37 -4(4) . .
Cd2 N4 C38 C37 -172(2) . .
C36 C37 C38 N4 0(5) . .
C43 N5 C39 C40 -2(3) . .
Cd1 N5 C39 C40 171.5(17) 7_566 .
N5 C39 C40 C41 2(4) . .
C39 C40 C41 C42 -5(4) . .
C40 C41 C42 C43 8(4) . .
C39 N5 C43 C42 5(3) . .
Cd1 N5 C43 C42 -169.2(18) 7_566 .
C39 N5 C43 C44 178(2) . .
Cd1 N5 C43 C44 4(2) 7_566 .
C41 C42 C43 N5 -8(4) . .
C41 C42 C43 C44 179(2) . .
C45 N6 C44 C43 178.8(17) . .
Cd1 N6 C44 C43 -8(3) 7_566 .
N5 C43 C44 N6 3(3) . .
C42 C43 C44 N6 176(2) . .
C44 N6 C45 C46 -149.2(18) . .
Cd1 N6 C45 C46 38.5(17) 7_566 .
C44 N6 C45 C50 37(2) . .
Cd1 N6 C45 C50 -135.1(11) 7_566 .
C50 C45 C46 C47 0.0 . .
N6 C45 C46 C47 -173.7(15) . .
C45 C46 C47 C48 0.0 . .
C46 C47 C48 C49 0.0 . .
C47 C48 C49 C50 0.0 . .
C47 C48 C49 C51 -177.2(13) . .
C48 C49 C50 C45 0.0 . .
C51 C49 C50 C45 177.1(14) . .
C46 C45 C50 C49 0.0 . .
N6 C45 C50 C49 173.5(16) . .
C50 C49 C51 C52 -37.3(15) . .
C48 C49 C51 C52 139.9(10) . .
C50 C49 C51 C56 149.0(9) . .
C48 C49 C51 C56 -33.8(14) . .
C56 C51 C52 C53 0.0 . .
C49 C51 C52 C53 -173.6(14) . .
C51 C52 C53 C54 0.0 . .
C52 C53 C54 C55 0.0 . .
C52 C53 C54 C57 174.4(16) . .
C53 C54 C55 C56 0.0 . .
C57 C54 C55 C56 -175.0(14) . .
C54 C55 C56 C51 0.0 . .
C52 C51 C56 C55 0.0 . .
C49 C51 C56 C55 173.8(13) . .
C19 C20 C57 C58 -5.2(18) . .
C21 C20 C57 C58 -176(3) . .
Co3 C20 C57 C58 64.1(13) . .
C19 C20 C57 C54 175(2) . .
C21 C20 C57 C54 3(5) . .
Co3 C20 C57 C54 -116(2) . .
C19 C20 C57 Co3 -69.3(12) . .
C21 C20 C57 Co3 119(3) . .
C55 C54 C57 C58 35(3) . .
C53 C54 C57 C58 -140(2) . .
C55 C54 C57 C20 -145(2) . .
C53 C54 C57 C20 41(3) . .
C55 C54 C57 Co3 124.8(14) . .
C53 C54 C57 Co3 -50(2) . .
C20 C57 C58 C19 5.3(18) . .
C54 C57 C58 C19 -175(2) . .
Co3 C57 C58 C19 69.0(12) . .
C20 C57 C58 C59 176(2) . .
C54 C57 C58 C59 -4(4) . .
Co3 C57 C58 C59 -120(2) . .
C20 C57 C58 Co3 -63.7(13) . .
C54 C57 C58 Co3 116(2) . .
C16 C19 C58 C57 171(2) . .
C20 C19 C58 C57 -5.1(17) . .
Co3 C19 C58 C57 -69.6(12) . .
C16 C19 C58 C59 1(4) . .
C20 C19 C58 C59 -176(2) . .
Co3 C19 C58 C59 120(2) . .
C16 C19 C58 Co3 -119(2) . .
C20 C19 C58 Co3 64.5(12) . .
C57 C58 C59 C60 40(3) . .
C19 C58 C59 C60 -153(2) . .
Co3 C58 C59 C60 -56.9(19) . .
C57 C58 C59 C64 -136(2) . .
C19 C58 C59 C64 31(3) . .
Co3 C58 C59 C64 127.7(13) . .
C64 C59 C60 C61 0.0 . .
C58 C59 C60 C61 -175.5(15) . .
C59 C60 C61 C62 0.0 . .
C60 C61 C62 C63 0.0 . .
C60 C61 C62 C65 178.6(15) . .
C61 C62 C63 C64 0.0 . .
C65 C62 C63 C64 -178.6(14) . .
C62 C63 C64 C59 0.0 . .
C60 C59 C64 C63 0.0 . .
C58 C59 C64 C63 175.4(15) . .
C61 C62 C65 C66 32.8(16) . .
C63 C62 C65 C66 -148.6(10) . .
C61 C62 C65 C70 -143.4(11) . .
C63 C62 C65 C70 35.1(16) . .
C70 C65 C66 C67 0.0 . .
C62 C65 C66 C67 -176.2(16) . .
C65 C66 C67 C68 0.0 . .
C66 C67 C68 C69 0.0 . .
C67 C68 C69 C70 0.0 . .
C67 C68 C69 N7 178(2) . .
C71 N7 C69 C70 149(2) . .
Cd2 N7 C69 C70 -33(2) 7_566 .
C71 N7 C69 C68 -29(3) . .
Cd2 N7 C69 C68 148.4(11) 7_566 .
C68 C69 C70 C65 0.0 . .
N7 C69 C70 C65 -178.2(19) . .
C66 C65 C70 C69 0.0 . .
C62 C65 C70 C69 176.3(15) . .
C69 N7 C71 C72 178(2) . .
Cd2 N7 C71 C72 1(3) 7_566 .
C76 N8 C72 C73 9(4) . .
Cd2 N8 C72 C73 168(2) 7_566 .
C76 N8 C72 C71 -172(3) . .
Cd2 N8 C72 C71 -13(3) 7_566 .
N7 C71 C72 N8 9(4) . .
N7 C71 C72 C73 -172(3) . .
N8 C72 C73 C74 0(5) . .
C71 C72 C73 C74 -179(3) . .
C72 C73 C74 C75 -7(5) . .
C73 C74 C75 C76 5(5) . .
C72 N8 C76 C75 -11(4) . .
Cd2 N8 C76 C75 -168(2) 7_566 .
C74 C75 C76 N8 5(5) . .
C84 C80 C81 C82 0.0 . .
Co3 C80 C81 C82 58.8(7) . .
C84 C80 C81 Co3 -58.8(7) . .
C80 C81 C82 C83 0.0 . .
Co3 C81 C82 C83 58.7(7) . .
C80 C81 C82 Co3 -58.7(7) . .
C81 C82 C83 C84 0.0 . .
Co3 C82 C83 C84 60.6(7) . .
C81 C82 C83 Co3 -60.6(7) . .
C81 C80 C84 C83 0.0 . .
Co3 C80 C84 C83 -60.8(7) . .
C81 C80 C84 Co3 60.8(7) . .
C82 C83 C84 C80 0.0 . .
Co3 C83 C84 C80 62.0(8) . .
C82 C83 C84 Co3 -62.0(8) . .
O2 S1 O3 Cd1 -10.3(17) . .
O1 S1 O3 Cd1 -147.9(12) . .
C101 S1 O3 Cd1 103.6(13) . .
O6 S2 O4 Cd2 106(4) . 5_676
O5 S2 O4 Cd2 -24(4) . 5_676
C102 S2 O4 Cd2 -120(4) . 5_676
O4 S2 O6 Cd2 -66(3) . .
O5 S2 O6 Cd2 58(2) . .
C102 S2 O6 Cd2 160.0(14) . .
O9 S3 O8 Cd1 109(3) . .
O7 S3 O8 Cd1 -25(4) . .
C103 S3 O8 Cd1 -134(2) . .
O8' S3' O9' Cd1 -146(4) . .
O7' S3' O9' Cd1 -10(5) . .
C203 S3' O9' Cd1 96(3) . .

loop_
_platon_squeeze_void_nr
_platon_squeeze_void_average_x
_platon_squeeze_void_average_y
_platon_squeeze_void_average_z
_platon_squeeze_void_volume
_platon_squeeze_void_count_electrons
_platon_squeeze_void_content
1 0.000 0.000 -0.004 2502 387 ' '
2 0.500 0.500 0.108 2502 387 ' '
